data_7101103
loop_
_publ_author_name
'Kim Dunbar'
'John Bacsa'
'Brandi L. Schottel'

_publ_section_title
;
Anion Dependence of Ag(I) reactions with
3,6-bis(2-pyridyl)-1,2,4,5-tetrazine (bptz):  Isolation of the molecular
propeller compound [Ag2(bptz)3][AsF6]2.
;
_journal_issue 1
_journal_name_full 'Chemical Communications'
_journal_paper_doi 10.1039/b410811f
_journal_year 2005
_chemical_formula_moiety 'C36 H24 Ag2 N18, 2(As F6), 2(C2 H3 N)'
_chemical_formula_sum 'C40 H30 Ag2 As2 F12 N20'
_chemical_formula_weight 1384.42
_chemical_name_common
;
tris(3,6-bis(2-pyridinyl-N3,N6)(1,2,4,5-tetrazine-
N1,N2))disilver(i) bis(hexafluoroarsenate) acetonitrile solvate
;
_chemical_name_systematic
;
tris(3,6-bis(2-pyridinyl-N3,N6)(1,2,4,5-tetrazine-N1,N2))disilver(I)
bis(hexafluoroarsenate) acetonitrile solvate
;
_space_group_IT_number 14
_symmetry_cell_setting monoclinic
_symmetry_space_group_name_Hall '-P 2ybc'
_symmetry_space_group_name_H-M 'P 1 21/c 1'
_atom_sites_solution_hydrogens geom
_atom_sites_solution_primary direct
_atom_sites_solution_secondary difmap
_audit_creation_method SHELXL-97
_cell_angle_alpha 90.00
_cell_angle_beta 90.353(6)
_cell_angle_gamma 90.00
_cell_formula_units_Z 4
_cell_length_a 22.879(7)
_cell_length_b 25.283(7)
_cell_length_c 8.125(2)
_cell_measurement_reflns_used 3213
_cell_measurement_temperature 110(2)
_cell_measurement_theta_max 27.495
_cell_measurement_theta_min 2.399
_cell_volume 4700(2)
_computing_cell_refinement 'SAINT V6.34 (Bruker, 2001)'
_computing_data_collection 'SMART V5.625 (Bruker, 2001)'
_computing_data_reduction 'SAINT V6.34 (Bruker, 2001)'
_computing_molecular_graphics 'X-Seed (Barbour, 2001)'
_computing_structure_refinement 'SHELXL-97 (Sheldrick, 1997)'
_computing_structure_solution 'SHELXS-97 (Sheldrick, 1990)'
_diffrn_ambient_temperature 110(2)
_diffrn_measured_fraction_theta_full 0.921
_diffrn_measured_fraction_theta_max 0.921
_diffrn_measurement_device_type 'SMART APEX CCD area-detector'
_diffrn_measurement_method '\w scans'
_diffrn_radiation_monochromator graphite
_diffrn_radiation_source 'fine-focus sealed tube'
_diffrn_radiation_type MoK\a
_diffrn_radiation_wavelength 0.71073
_diffrn_reflns_av_R_equivalents 0.0261
_diffrn_reflns_av_sigmaI/netI 0.0320
_diffrn_reflns_limit_h_max 29
_diffrn_reflns_limit_h_min -28
_diffrn_reflns_limit_k_max 22
_diffrn_reflns_limit_k_min -32
_diffrn_reflns_limit_l_max 10
_diffrn_reflns_limit_l_min -10
_diffrn_reflns_number 29879
_diffrn_reflns_theta_full 27.54
_diffrn_reflns_theta_max 27.54
_diffrn_reflns_theta_min 2.63
_exptl_absorpt_coefficient_mu 2.336
_exptl_absorpt_correction_T_max 0.6652
_exptl_absorpt_correction_T_min 0.4705
_exptl_absorpt_correction_type multi-scan
_exptl_absorpt_process_details 'SADABS V2.03 (Bruker, 2003)'
_exptl_crystal_colour 'dark purple'
_exptl_crystal_density_diffrn 1.957
_exptl_crystal_density_method 'not measured'
_exptl_crystal_description plate
_exptl_crystal_F_000 2712
_exptl_crystal_size_max 0.38
_exptl_crystal_size_mid 0.26
_exptl_crystal_size_min 0.19
_refine_diff_density_max 0.735
_refine_diff_density_min -0.542
_refine_diff_density_rms 0.091
_refine_ls_extinction_method none
_refine_ls_goodness_of_fit_ref 0.996
_refine_ls_hydrogen_treatment mixed
_refine_ls_matrix_type full
_refine_ls_number_parameters 687
_refine_ls_number_reflns 10007
_refine_ls_number_restraints 0
_refine_ls_restrained_S_all 0.996
_refine_ls_R_factor_all 0.0442
_refine_ls_R_factor_gt 0.0342
_refine_ls_shift/su_max 0.002
_refine_ls_shift/su_mean 0.000
_refine_ls_structure_factor_coef Fsqd
_refine_ls_weighting_details 'calc w=1/[\s^2^(Fo^2^)+(0.0318P)^2^+8.3029P] where P=(Fo^2^+2Fc^2^)/3'
_refine_ls_weighting_scheme calc
_refine_ls_wR_factor_gt 0.0750
_refine_ls_wR_factor_ref 0.0792
_reflns_number_gt 8370
_reflns_number_total 10007
_reflns_threshold_expression >2sigma(I)
_cod_data_source_file b410811f.txt
_cod_original_sg_symbol_H-M P21/c
_cod_database_code 7101103

loop_
_symmetry_equiv_pos_as_xyz
'x, y, z'
'-x, y+1/2, -z+1/2'
'-x, -y, -z'
'x, -y-1/2, z-1/2'

loop_
_atom_site_label
_atom_site_type_symbol
_atom_site_fract_x
_atom_site_fract_y
_atom_site_fract_z
_atom_site_U_iso_or_equiv
_atom_site_adp_type
_atom_site_occupancy
_atom_site_symmetry_multiplicity
_atom_site_calc_flag
_atom_site_refinement_flags
Ag1 Ag 0.321232(10) 0.554303(9) 0.89784(3) 0.02121(6) Uani 1 1 d .
As1 As 0.149871(15) 0.625275(14) 1.57244(4) 0.02663(9) Uani 1 1 d .
F1 F 0.07919(9) 0.62402(10) 1.5015(3) 0.0525(7) Uani 1 1 d .
N1 N 0.30314(12) 0.64682(11) 0.9575(3) 0.0277(6) Uani 1 1 d .
C1 C 0.34361(16) 0.68403(14) 0.9345(5) 0.0331(8) Uani 1 1 d .
H1 H 0.3807 0.6731 0.8951 0.040 Uiso 1 1 calc R
Ag2 Ag 0.180090(10) 0.443314(9) 0.91953(3) 0.02187(6) Uani 1 1 d .
As2 As 0.352658(15) 0.370321(13) 1.58389(4) 0.02551(8) Uani 1 1 d .
F2 F 0.13005(16) 0.66597(14) 1.7272(3) 0.0967(13) Uani 1 1 d .
N2 N 0.22071(12) 0.57127(10) 1.0100(3) 0.0228(6) Uani 1 1 d .
C2 C 0.33544(17) 0.73719(14) 0.9636(5) 0.0385(9) Uani 1 1 d .
H2 H 0.3658 0.7620 0.9450 0.046 Uiso 1 1 calc R
F3 F 0.16288(11) 0.67828(10) 1.4499(3) 0.0597(7) Uani 1 1 d .
N3 N 0.18043(12) 0.53452(10) 1.0383(3) 0.0219(6) Uani 1 1 d .
C3 C 0.28215(18) 0.75294(15) 1.0202(6) 0.0483(11) Uani 1 1 d .
H3 H 0.2749 0.7892 1.0427 0.058 Uiso 1 1 calc R
F4 F 0.22078(9) 0.62609(9) 1.6429(3) 0.0420(5) Uani 1 1 d .
N4 N 0.15224(13) 0.63829(11) 1.0744(3) 0.0274(6) Uani 1 1 d .
C4 C 0.23895(17) 0.71581(14) 1.0444(5) 0.0418(10) Uani 1 1 d .
H4 H 0.2016 0.7261 1.0838 0.050 Uiso 1 1 calc R
F5 F 0.16971(11) 0.58336(11) 1.4202(3) 0.0592(7) Uani 1 1 d .
N5 N 0.11223(12) 0.60227(11) 1.1032(3) 0.0265(6) Uani 1 1 d .
C5 C 0.25100(15) 0.66315(13) 1.0102(4) 0.0269(7) Uani 1 1 d .
F6 F 0.13682(10) 0.57204(11) 1.6960(4) 0.0658(8) Uani 1 1 d .
N6 N 0.09041(12) 0.46277(11) 1.0635(3) 0.0258(6) Uani 1 1 d .
C6 C 0.20603(14) 0.62167(13) 1.0340(4) 0.0237(7) Uani 1 1 d .
F7 F 0.28313(10) 0.36611(9) 1.6590(3) 0.0449(6) Uani 1 1 d .
N7 N 0.36617(12) 0.56956(11) 0.6334(3) 0.0257(6) Uani 1 1 d .
C7 C 0.12813(14) 0.55110(13) 1.0897(4) 0.0236(7) Uani 1 1 d .
F8 F 0.36404(9) 0.42549(9) 1.7026(3) 0.0409(5) Uani 1 1 d .
N8 N 0.26540(12) 0.51067(10) 0.6582(3) 0.0237(6) Uani 1 1 d .
C8 C 0.08405(14) 0.51088(13) 1.1313(4) 0.0252(7) Uani 1 1 d .
F9 F 0.42233(9) 0.37583(9) 1.5068(3) 0.0433(6) Uani 1 1 d .
N9 N 0.22269(12) 0.47525(10) 0.6636(3) 0.0236(6) Uani 1 1 d .
C9 C 0.03806(15) 0.52336(14) 1.2343(4) 0.0320(8) Uani 1 1 d .
H9 H 0.0353 0.5575 1.2824 0.038 Uiso 1 1 calc R
F10 F 0.34142(10) 0.31528(9) 1.4659(3) 0.0485(6) Uani 1 1 d .
N10 N 0.26239(13) 0.50730(11) 0.3669(3) 0.0295(6) Uani 1 1 d .
C10 C -0.00379(16) 0.48531(15) 1.2661(5) 0.0357(8) Uani 1 1 d .
H10 H -0.0359 0.4930 1.3358 0.043 Uiso 1 1 calc R
F11 F 0.37871(13) 0.33215(10) 1.7402(3) 0.0643(8) Uani 1 1 d .
N11 N 0.22002(13) 0.47224(12) 0.3720(3) 0.0303(7) Uani 1 1 d .
C11 C 0.00179(15) 0.43626(14) 1.1953(4) 0.0317(8) Uani 1 1 d .
H11 H -0.0265 0.4095 1.2142 0.038 Uiso 1 1 calc R
F12 F 0.32719(11) 0.40995(10) 1.4283(3) 0.0496(6) Uani 1 1 d .
N12 N 0.12262(12) 0.41506(11) 0.6628(3) 0.0282(6) Uani 1 1 d .
C12 C 0.04927(15) 0.42677(14) 1.0965(4) 0.0300(8) Uani 1 1 d .
H12 H 0.0531 0.3926 1.0488 0.036 Uiso 1 1 calc R
N13 N 0.41691(12) 0.54250(10) 1.0434(3) 0.0237(6) Uani 1 1 d .
C13 C 0.41062(16) 0.60357(14) 0.6236(4) 0.0308(8) Uani 1 1 d .
H13 H 0.4367 0.6063 0.7147 0.037 Uiso 1 1 calc R
N14 N 0.32651(11) 0.46941(10) 1.0366(3) 0.0214(5) Uani 1 1 d .
C14 C 0.42068(16) 0.63511(14) 0.4876(4) 0.0315(8) Uani 1 1 d .
H14 H 0.4529 0.6588 0.4858 0.038 Uiso 1 1 calc R
N15 N 0.28644(11) 0.43212(10) 1.0190(3) 0.0212(6) Uani 1 1 d .
C15 C 0.38330(16) 0.63152(14) 0.3552(4) 0.0310(8) Uani 1 1 d .
H15 H 0.3882 0.6537 0.2619 0.037 Uiso 1 1 calc R
N16 N 0.20395(12) 0.35444(11) 0.9953(3) 0.0260(6) Uani 1 1 d .
C16 C 0.33846(15) 0.59497(13) 0.3607(4) 0.0272(7) Uani 1 1 d .
H16 H 0.3129 0.5907 0.2691 0.033 Uiso 1 1 calc R
N17 N 0.39657(12) 0.40472(10) 1.1147(3) 0.0237(6) Uani 1 1 d .
C17 C 0.33116(15) 0.56472(12) 0.5008(4) 0.0238(7) Uani 1 1 d .
N18 N 0.35701(12) 0.36735(10) 1.0958(3) 0.0237(6) Uani 1 1 d .
C18 C 0.28375(14) 0.52529(12) 0.5104(4) 0.0231(7) Uani 1 1 d .
C19 C 0.20147(14) 0.45707(13) 0.5212(4) 0.0240(7) Uani 1 1 d .
C20 C 0.15362(14) 0.41776(13) 0.5245(4) 0.0245(7) Uani 1 1 d .
C21 C 0.14200(15) 0.38607(14) 0.3889(4) 0.0290(7) Uani 1 1 d .
H21 H 0.1655 0.3885 0.2932 0.035 Uiso 1 1 calc R
C22 C 0.09570(16) 0.35091(15) 0.3948(4) 0.0347(8) Uani 1 1 d .
H22 H 0.0871 0.3286 0.3037 0.042 Uiso 1 1 calc R
C23 C 0.06279(15) 0.34890(14) 0.5335(4) 0.0313(8) Uani 1 1 d .
H23 H 0.0302 0.3258 0.5403 0.038 Uiso 1 1 calc R
C24 C 0.07769(16) 0.38115(14) 0.6641(4) 0.0320(8) Uani 1 1 d .
H24 H 0.0547 0.3792 0.7609 0.038 Uiso 1 1 calc R
C25 C 0.45732(15) 0.57973(13) 1.0725(4) 0.0264(7) Uani 1 1 d .
H25 H 0.4543 0.6121 1.0139 0.032 Uiso 1 1 calc R
C26 C 0.50331(15) 0.57395(14) 1.1827(4) 0.0286(7) Uani 1 1 d .
H26 H 0.5309 0.6015 1.1989 0.034 Uiso 1 1 calc R
C27 C 0.50780(15) 0.52725(14) 1.2677(4) 0.0300(8) Uani 1 1 d .
H27 H 0.5388 0.5220 1.3443 0.036 Uiso 1 1 calc R
C28 C 0.46701(14) 0.48788(14) 1.2413(4) 0.0276(7) Uani 1 1 d .
H28 H 0.4691 0.4554 1.3000 0.033 Uiso 1 1 calc R
C29 C 0.42271(14) 0.49695(12) 1.1266(4) 0.0223(7) Uani 1 1 d .
C30 C 0.37938(14) 0.45517(12) 1.0918(4) 0.0222(7) Uani 1 1 d .
C31 C 0.30217(14) 0.38238(12) 1.0566(4) 0.0219(6) Uani 1 1 d .
C32 C 0.25714(14) 0.34057(12) 1.0524(4) 0.0236(7) Uani 1 1 d .
C33 C 0.26996(17) 0.28983(14) 1.1069(5) 0.0387(9) Uani 1 1 d .
H33 H 0.3082 0.2811 1.1443 0.046 Uiso 1 1 calc R
C34 C 0.22617(17) 0.25218(15) 1.1058(6) 0.0441(10) Uani 1 1 d .
H34 H 0.2336 0.2173 1.1441 0.053 Uiso 1 1 calc R
C35 C 0.17184(17) 0.26602(15) 1.0484(5) 0.0384(9) Uani 1 1 d .
H35 H 0.1408 0.2410 1.0466 0.046 Uiso 1 1 calc R
C36 C 0.16320(16) 0.31726(14) 0.9931(4) 0.0317(8) Uani 1 1 d .
H36 H 0.1257 0.3263 0.9510 0.038 Uiso 1 1 calc R
N1S N -0.02296(17) 0.70606(17) 0.9991(6) 0.0698(13) Uani 1 1 d .
C1S C 0.01424(17) 0.71543(16) 1.0880(6) 0.0442(10) Uani 1 1 d .
N2S N 0.46647(16) 0.77647(16) 0.6729(5) 0.0585(11) Uani 1 1 d .
C2S C 0.06174(18) 0.72828(18) 1.1968(6) 0.0514(11) Uani 1 1 d .
H2S1 H 0.0712 0.6975 1.2651 0.077 Uiso 1 1 calc R
H2S2 H 0.0504 0.7579 1.2676 0.077 Uiso 1 1 calc R
H2S3 H 0.0960 0.7383 1.1321 0.077 Uiso 1 1 calc R
C3S C 0.50339(17) 0.75208(15) 0.7286(5) 0.0372(9) Uani 1 1 d .
C4S C 0.55076(17) 0.72098(15) 0.7985(5) 0.0415(9) Uani 1 1 d .
H4S1 H 0.5696 0.7005 0.7112 0.062 Uiso 1 1 calc R
H4S2 H 0.5352 0.6968 0.8817 0.062 Uiso 1 1 calc R
H4S3 H 0.5795 0.7446 0.8496 0.062 Uiso 1 1 calc R

loop_
_atom_site_aniso_label
_atom_site_aniso_U_11
_atom_site_aniso_U_22
_atom_site_aniso_U_33
_atom_site_aniso_U_23
_atom_site_aniso_U_13
_atom_site_aniso_U_12
Ag1 0.02430(13) 0.02110(12) 0.01822(12) 0.00105(8) -0.00011(9) -0.00020(9)
As1 0.02672(18) 0.02910(19) 0.02404(18) 0.00398(13) -0.00198(14) 0.00323(14)
F1 0.0237(11) 0.0696(17) 0.0643(17) 0.0259(13) -0.0059(11) 0.0051(11)
N1 0.0295(16) 0.0236(14) 0.0299(16) 0.0012(11) -0.0025(12) 0.0006(12)
C1 0.0274(18) 0.0272(18) 0.045(2) -0.0012(15) -0.0032(16) 0.0014(14)
Ag2 0.02341(13) 0.02218(12) 0.02003(12) 0.00060(9) 0.00175(9) -0.00003(9)
As2 0.02663(18) 0.02675(18) 0.02319(18) -0.00551(13) 0.00284(14) 0.00087(14)
F2 0.135(3) 0.116(3) 0.0385(15) -0.0263(16) -0.0197(17) 0.090(2)
N2 0.0297(15) 0.0215(13) 0.0173(13) 0.0006(10) -0.0014(11) 0.0022(11)
C2 0.038(2) 0.0257(19) 0.052(2) 0.0007(16) -0.0097(18) -0.0015(16)
F3 0.0598(16) 0.0500(15) 0.0690(17) 0.0339(13) -0.0287(13) -0.0198(12)
N3 0.0250(14) 0.0257(14) 0.0152(13) 0.0008(10) 0.0003(11) 0.0030(11)
C3 0.042(2) 0.0220(19) 0.081(3) -0.0057(19) -0.004(2) 0.0026(17)
F4 0.0352(12) 0.0454(13) 0.0452(13) 0.0098(10) -0.0178(10) -0.0064(10)
N4 0.0330(16) 0.0255(15) 0.0236(15) -0.0008(11) 0.0000(12) 0.0051(12)
C4 0.036(2) 0.0270(19) 0.063(3) -0.0053(17) 0.0021(19) 0.0059(16)
F5 0.0626(16) 0.0702(17) 0.0445(14) -0.0238(12) -0.0227(12) 0.0303(14)
N5 0.0303(15) 0.0278(15) 0.0215(14) -0.0003(11) 0.0038(12) 0.0069(12)
C5 0.0301(18) 0.0248(17) 0.0260(18) -0.0025(13) -0.0041(14) 0.0022(14)
F6 0.0349(13) 0.0770(18) 0.085(2) 0.0561(16) -0.0068(13) -0.0064(12)
N6 0.0276(15) 0.0304(15) 0.0192(14) 0.0017(11) 0.0011(12) 0.0006(12)
C6 0.0279(17) 0.0265(17) 0.0166(15) 0.0000(12) -0.0008(13) 0.0034(13)
F7 0.0372(12) 0.0441(13) 0.0538(15) -0.0199(11) 0.0191(11) -0.0124(10)
N7 0.0288(15) 0.0271(14) 0.0212(14) 0.0008(11) 0.0025(12) 0.0031(12)
C7 0.0272(17) 0.0276(17) 0.0159(15) 0.0004(12) 0.0012(13) 0.0043(13)
F8 0.0325(11) 0.0451(13) 0.0451(13) -0.0241(10) 0.0044(10) -0.0028(10)
N8 0.0295(15) 0.0233(14) 0.0184(14) 0.0007(10) 0.0012(11) 0.0077(11)
C8 0.0260(17) 0.0317(18) 0.0178(16) 0.0017(12) -0.0010(13) 0.0066(14)
F9 0.0283(11) 0.0575(15) 0.0441(13) -0.0194(11) 0.0076(10) -0.0005(10)
N9 0.0296(15) 0.0251(14) 0.0160(13) 0.0000(10) 0.0005(11) 0.0062(12)
C9 0.0309(19) 0.0336(19) 0.0316(19) 0.0015(14) 0.0002(15) 0.0052(15)
F10 0.0524(14) 0.0402(13) 0.0532(15) -0.0265(11) 0.0168(12) -0.0117(11)
N10 0.0332(16) 0.0362(17) 0.0191(14) 0.0019(11) 0.0008(12) -0.0001(13)
C10 0.0238(18) 0.048(2) 0.035(2) 0.0037(16) 0.0033(16) 0.0068(16)
F11 0.100(2) 0.0593(16) 0.0335(13) 0.0102(11) 0.0092(14) 0.0397(15)
N11 0.0351(17) 0.0350(17) 0.0208(15) -0.0007(12) -0.0009(12) -0.0008(13)
C11 0.0267(18) 0.036(2) 0.032(2) 0.0078(15) -0.0039(15) -0.0003(15)
F12 0.0588(15) 0.0580(15) 0.0320(12) 0.0031(10) 0.0028(11) 0.0209(12)
N12 0.0305(16) 0.0297(15) 0.0245(15) -0.0014(11) 0.0013(12) 0.0029(12)
C12 0.0328(19) 0.0328(19) 0.0245(18) 0.0027(14) 0.0005(15) 0.0001(15)
N13 0.0292(15) 0.0255(14) 0.0166(13) -0.0016(10) 0.0016(11) 0.0009(11)
C13 0.0337(19) 0.034(2) 0.0245(18) -0.0029(14) -0.0007(15) 0.0029(15)
N14 0.0240(14) 0.0231(14) 0.0172(13) -0.0007(10) 0.0028(11) 0.0023(11)
C14 0.0319(19) 0.0284(18) 0.034(2) -0.0023(14) 0.0100(16) -0.0020(15)
N15 0.0247(14) 0.0221(13) 0.0168(13) -0.0011(10) 0.0018(11) 0.0035(11)
C15 0.040(2) 0.0313(18) 0.0223(18) 0.0034(13) 0.0080(15) 0.0046(15)
N16 0.0262(15) 0.0265(14) 0.0252(15) -0.0014(11) 0.0021(12) -0.0010(12)
C16 0.0298(18) 0.0313(18) 0.0203(17) 0.0004(13) 0.0030(14) 0.0046(14)
N17 0.0255(14) 0.0253(14) 0.0204(14) 0.0010(10) 0.0021(11) 0.0031(11)
C17 0.0293(17) 0.0234(16) 0.0187(16) -0.0015(12) 0.0016(13) 0.0071(13)
N18 0.0247(14) 0.0247(14) 0.0216(14) 0.0025(10) 0.0018(11) 0.0026(11)
C18 0.0286(17) 0.0226(16) 0.0181(16) 0.0016(12) 0.0005(13) 0.0087(13)
C19 0.0276(17) 0.0263(17) 0.0181(16) 0.0001(12) 0.0001(13) 0.0089(13)
C20 0.0269(17) 0.0256(17) 0.0209(17) 0.0028(12) -0.0002(14) 0.0072(13)
C21 0.0315(19) 0.0378(19) 0.0178(16) 0.0009(13) 0.0019(14) 0.0034(15)
C22 0.041(2) 0.036(2) 0.0267(19) -0.0011(15) -0.0081(16) 0.0029(16)
C23 0.0284(19) 0.0305(19) 0.035(2) 0.0028(14) -0.0028(16) 0.0018(14)
C24 0.0321(19) 0.034(2) 0.0295(19) 0.0023(14) 0.0051(15) 0.0033(15)
C25 0.0315(18) 0.0267(17) 0.0208(17) -0.0032(12) 0.0037(14) -0.0030(14)
C26 0.0268(18) 0.0322(18) 0.0268(18) -0.0085(14) 0.0041(14) -0.0018(14)
C27 0.0244(17) 0.037(2) 0.0286(19) -0.0037(14) -0.0038(14) 0.0030(14)
C28 0.0262(17) 0.0313(18) 0.0254(17) -0.0004(13) -0.0007(14) 0.0051(14)
C29 0.0228(16) 0.0263(17) 0.0179(16) -0.0049(12) 0.0055(13) 0.0054(13)
C30 0.0243(16) 0.0264(17) 0.0161(15) 0.0014(12) 0.0041(13) 0.0073(13)
C31 0.0243(16) 0.0252(16) 0.0162(15) -0.0001(12) 0.0041(13) 0.0038(13)
C32 0.0247(17) 0.0249(17) 0.0214(16) -0.0021(12) 0.0048(13) 0.0014(13)
C33 0.030(2) 0.029(2) 0.056(3) 0.0012(17) 0.0001(18) 0.0036(15)
C34 0.038(2) 0.0219(19) 0.073(3) 0.0091(18) 0.007(2) 0.0014(16)
C35 0.036(2) 0.0286(19) 0.050(2) -0.0021(16) 0.0045(18) -0.0050(16)
C36 0.0285(19) 0.0322(19) 0.034(2) -0.0010(15) 0.0016(15) -0.0009(15)
N1S 0.041(2) 0.065(3) 0.104(4) 0.019(2) -0.010(2) -0.015(2)
C1S 0.029(2) 0.036(2) 0.068(3) 0.0100(19) 0.005(2) -0.0044(17)
N2S 0.044(2) 0.061(2) 0.070(3) -0.017(2) -0.0124(19) 0.0222(19)
C2S 0.036(2) 0.047(3) 0.071(3) -0.012(2) 0.001(2) 0.0052(19)
C3S 0.033(2) 0.038(2) 0.041(2) -0.0122(16) 0.0025(17) 0.0044(17)
C4S 0.036(2) 0.037(2) 0.051(2) 0.0011(17) 0.0015(18) 0.0092(17)

loop_
_atom_type_symbol
_atom_type_description
_atom_type_scat_dispersion_real
_atom_type_scat_dispersion_imag
_atom_type_scat_source
C C 0.0033 0.0016 'International Tables Vol C Tables 4.2.6.8 and 6.1.1.4'
H H 0.0000 0.0000 'International Tables Vol C Tables 4.2.6.8 and 6.1.1.4'
N N 0.0061 0.0033 'International Tables Vol C Tables 4.2.6.8 and 6.1.1.4'
F F 0.0171 0.0103 'International Tables Vol C Tables 4.2.6.8 and 6.1.1.4'
As As 0.0499 2.0058 'International Tables Vol C Tables 4.2.6.8 and 6.1.1.4'
Ag Ag -0.8971 1.1015 'International Tables Vol C Tables 4.2.6.8 and 6.1.1.4'

loop_
_geom_angle_atom_site_label_1
_geom_angle_atom_site_label_2
_geom_angle_atom_site_label_3
_geom_angle
N7 Ag1 N1 95.61(9)
N7 Ag1 N14 122.24(9)
N1 Ag1 N14 140.19(9)
N7 Ag1 N13 93.64(9)
N1 Ag1 N13 99.82(9)
N14 Ag1 N13 68.52(9)
N7 Ag1 N2 133.56(9)
N1 Ag1 N2 66.77(9)
N14 Ag1 N2 91.46(9)
N13 Ag1 N2 130.46(9)
N7 Ag1 N8 66.89(9)
N1 Ag1 N8 118.74(9)
N14 Ag1 N8 89.73(8)
N13 Ag1 N8 137.45(8)
N2 Ag1 N8 84.06(9)
F2 As1 F5 178.76(16)
F2 As1 F3 90.26(17)
F5 As1 F3 90.96(15)
F2 As1 F6 89.63(18)
F5 As1 F6 89.14(16)
F3 As1 F6 179.88(16)
F2 As1 F1 90.26(15)
F5 As1 F1 89.96(13)
F3 As1 F1 89.19(11)
F6 As1 F1 90.87(11)
F2 As1 F4 90.10(15)
F5 As1 F4 89.67(12)
F3 As1 F4 91.01(11)
F6 As1 F4 88.94(11)
F1 As1 F4 179.59(13)
C1 N1 C5 116.7(3)
C1 N1 Ag1 122.2(2)
C5 N1 Ag1 121.1(2)
N1 C1 C2 124.7(4)
N1 C1 H1 117.7
C2 C1 H1 117.7
N16 Ag2 N6 105.04(9)
N16 Ag2 N9 116.01(9)
N6 Ag2 N9 133.59(9)
N16 Ag2 N3 140.09(9)
N6 Ag2 N3 68.06(9)
N9 Ag2 N3 91.35(9)
N16 Ag2 N12 93.60(9)
N6 Ag2 N12 91.02(9)
N9 Ag2 N12 66.65(9)
N3 Ag2 N12 124.91(8)
N16 Ag2 N15 66.56(9)
N6 Ag2 N15 132.34(9)
N9 Ag2 N15 85.54(9)
N3 Ag2 N15 88.83(8)
N12 Ag2 N15 134.78(9)
F11 As2 F10 90.44(13)
F11 As2 F7 91.18(14)
F10 As2 F7 90.71(11)
F11 As2 F12 178.73(14)
F10 As2 F12 90.74(12)
F7 As2 F12 89.24(12)
F11 As2 F8 89.43(13)
F10 As2 F8 179.87(14)
F7 As2 F8 89.33(10)
F12 As2 F8 89.38(12)
F11 As2 F9 89.81(13)
F10 As2 F9 89.90(11)
F7 As2 F9 178.83(12)
F12 As2 F9 89.75(12)
F8 As2 F9 90.07(10)
N3 N2 C6 117.9(3)
N3 N2 Ag1 125.42(19)
C6 N2 Ag1 116.6(2)
C3 C2 C1 117.7(4)
C3 C2 H2 121.2
C1 C2 H2 121.2
N2 N3 C7 117.2(3)
N2 N3 Ag2 125.3(2)
C7 N3 Ag2 114.1(2)
C2 C3 C4 119.5(4)
C2 C3 H3 120.3
C4 C3 H3 120.3
N5 N4 C6 117.9(3)
C3 C4 C5 118.8(4)
C3 C4 H4 120.6
C5 C4 H4 120.6
N4 N5 C7 117.5(3)
N1 C5 C4 122.7(3)
N1 C5 C6 116.4(3)
C4 C5 C6 120.9(3)
C12 N6 C8 117.1(3)
C12 N6 Ag2 124.0(2)
C8 N6 Ag2 118.5(2)
N2 C6 N4 124.5(3)
N2 C6 C5 118.8(3)
N4 C6 C5 116.6(3)
C13 N7 C17 117.5(3)
C13 N7 Ag1 118.9(2)
C17 N7 Ag1 116.3(2)
N3 C7 N5 124.6(3)
N3 C7 C8 118.1(3)
N5 C7 C8 117.3(3)
N9 N8 C18 117.1(3)
N9 N8 Ag1 128.86(19)
C18 N8 Ag1 114.0(2)
N6 C8 C9 122.6(3)
N6 C8 C7 117.0(3)
C9 C8 C7 120.4(3)
N8 N9 C19 117.9(3)
N8 N9 Ag2 123.36(19)
C19 N9 Ag2 118.7(2)
C10 C9 C8 118.9(3)
C10 C9 H9 120.5
C8 C9 H9 120.5
N11 N10 C18 117.8(3)
C11 C10 C9 118.9(4)
C11 C10 H10 120.5
C9 C10 H10 120.5
N10 N11 C19 117.3(3)
C10 C11 C12 118.5(3)
C10 C11 H11 120.7
C12 C11 H11 120.7
C20 N12 C24 116.9(3)
C20 N12 Ag2 113.5(2)
C24 N12 Ag2 124.2(2)
N6 C12 C11 123.9(3)
N6 C12 H12 118.1
C11 C12 H12 118.1
C25 N13 C29 116.6(3)
C25 N13 Ag1 127.0(2)
C29 N13 Ag1 115.1(2)
N7 C13 C14 123.3(3)
N7 C13 H13 118.3
C14 C13 H13 118.3
N15 N14 C30 118.0(3)
N15 N14 Ag1 123.22(18)
C30 N14 Ag1 115.9(2)
C15 C14 C13 118.8(3)
C15 C14 H14 120.6
C13 C14 H14 120.6
N14 N15 C31 117.3(3)
N14 N15 Ag2 127.51(19)
C31 N15 Ag2 115.2(2)
C14 C15 C16 118.6(3)
C14 C15 H15 120.7
C16 C15 H15 120.7
C36 N16 C32 117.0(3)
C36 N16 Ag2 120.3(2)
C32 N16 Ag2 122.5(2)
C15 C16 C17 119.3(3)
C15 C16 H16 120.3
C17 C16 H16 120.3
N18 N17 C30 117.6(3)
N7 C17 C16 122.4(3)
N7 C17 C18 117.0(3)
C16 C17 C18 120.6(3)
N17 N18 C31 117.6(3)
N8 C18 N10 125.2(3)
N8 C18 C17 118.2(3)
N10 C18 C17 116.6(3)
N9 C19 N11 124.7(3)
N9 C19 C20 118.8(3)
N11 C19 C20 116.5(3)
N12 C20 C21 122.6(3)
N12 C20 C19 116.6(3)
C21 C20 C19 120.8(3)
C22 C21 C20 119.1(3)
C22 C21 H21 120.4
C20 C21 H21 120.4
C23 C22 C21 118.7(3)
C23 C22 H22 120.7
C21 C22 H22 120.7
C22 C23 C24 118.7(3)
C22 C23 H23 120.7
C24 C23 H23 120.7
N12 C24 C23 123.9(3)
N12 C24 H24 118.0
C23 C24 H24 118.0
N13 C25 C26 124.1(3)
N13 C25 H25 117.9
C26 C25 H25 117.9
C27 C26 C25 118.1(3)
C27 C26 H26 121.0
C25 C26 H26 121.0
C26 C27 C28 119.6(3)
C26 C27 H27 120.2
C28 C27 H27 120.2
C27 C28 C29 118.3(3)
C27 C28 H28 120.9
C29 C28 H28 120.9
N13 C29 C28 123.3(3)
N13 C29 C30 117.0(3)
C28 C29 C30 119.8(3)
N14 C30 N17 124.3(3)
N14 C30 C29 118.5(3)
N17 C30 C29 117.1(3)
N15 C31 N18 124.5(3)
N15 C31 C32 118.6(3)
N18 C31 C32 116.9(3)
N16 C32 C33 122.7(3)
N16 C32 C31 116.8(3)
C33 C32 C31 120.6(3)
C34 C33 C32 118.9(3)
C34 C33 H33 120.6
C32 C33 H33 120.6
C35 C34 C33 118.8(3)
C35 C34 H34 120.6
C33 C34 H34 120.6
C34 C35 C36 118.5(3)
C34 C35 H35 120.8
C36 C35 H35 120.8
N16 C36 C35 124.1(3)
N16 C36 H36 117.9
C35 C36 H36 117.9
N1S C1S C2S 178.4(5)
C1S C2S H2S1 109.5
C1S C2S H2S2 109.5
H2S1 C2S H2S2 109.5
C1S C2S H2S3 109.5
H2S1 C2S H2S3 109.5
H2S2 C2S H2S3 109.5
N2S C3S C4S 179.6(5)
C3S C4S H4S1 109.5
C3S C4S H4S2 109.5
H4S1 C4S H4S2 109.5
C3S C4S H4S3 109.5
H4S1 C4S H4S3 109.5
H4S2 C4S H4S3 109.5

loop_
_geom_bond_atom_site_label_1
_geom_bond_atom_site_label_2
_geom_bond_distance
Ag1 N7 2.419(3)
Ag1 N1 2.425(3)
Ag1 N14 2.427(3)
Ag1 N13 2.499(3)
Ag1 N2 2.516(3)
Ag1 N8 2.571(3)
As1 F2 1.689(3)
As1 F5 1.693(2)
As1 F3 1.697(2)
As1 F6 1.707(2)
As1 F1 1.714(2)
As1 F4 1.717(2)
N1 C1 1.334(4)
N1 C5 1.335(4)
C1 C2 1.378(5)
C1 H1 0.9500
Ag2 N16 2.392(3)
Ag2 N6 2.419(3)
Ag2 N9 2.440(3)
Ag2 N3 2.500(3)
Ag2 N12 2.561(3)
Ag2 N15 2.575(3)
As2 F11 1.700(2)
As2 F10 1.709(2)
As2 F7 1.711(2)
As2 F12 1.713(2)
As2 F8 1.715(2)
As2 F9 1.722(2)
N2 N3 1.330(4)
N2 C6 1.333(4)
C2 C3 1.365(6)
C2 H2 0.9500
N3 C7 1.337(4)
C3 C4 1.378(5)
C3 H3 0.9500
N4 N5 1.313(4)
N4 C6 1.343(4)
C4 C5 1.388(5)
C4 H4 0.9500
N5 C7 1.349(4)
C5 C6 1.483(5)
N6 C12 1.338(4)
N6 C8 1.344(4)
N7 C13 1.334(4)
N7 C17 1.344(4)
C7 C8 1.473(5)
N8 N9 1.326(4)
N8 C18 1.327(4)
C8 C9 1.385(5)
N9 C19 1.334(4)
C9 C10 1.383(5)
C9 H9 0.9500
N10 N11 1.314(4)
N10 C18 1.341(4)
C10 C11 1.373(5)
C10 H10 0.9500
N11 C19 1.343(4)
C11 C12 1.376(5)
C11 H11 0.9500
N12 C20 1.334(4)
N12 C24 1.339(5)
C12 H12 0.9500
N13 C25 1.339(4)
N13 C29 1.342(4)
C13 C14 1.383(5)
C13 H13 0.9500
N14 N15 1.322(4)
N14 C30 1.337(4)
C14 C15 1.373(5)
C14 H14 0.9500
N15 C31 1.343(4)
C15 C16 1.382(5)
C15 H15 0.9500
N16 C36 1.324(4)
N16 C32 1.346(4)
C16 C17 1.382(4)
C16 H16 0.9500
N17 N18 1.317(4)
N17 C30 1.348(4)
C17 C18 1.476(5)
N18 C31 1.347(4)
C19 C20 1.479(5)
C20 C21 1.387(4)
C21 C22 1.384(5)
C21 H21 0.9500
C22 C23 1.360(5)
C22 H22 0.9500
C23 C24 1.380(5)
C23 H23 0.9500
C24 H24 0.9500
C25 C26 1.385(5)
C25 H25 0.9500
C26 C27 1.371(5)
C26 H26 0.9500
C27 C28 1.380(5)
C27 H27 0.9500
C28 C29 1.392(4)
C28 H28 0.9500
C29 C30 1.475(4)
C31 C32 1.476(4)
C32 C33 1.388(5)
C33 C34 1.382(5)
C33 H33 0.9500
C34 C35 1.370(5)
C34 H34 0.9500
C35 C36 1.385(5)
C35 H35 0.9500
C36 H36 0.9500
N1S C1S 1.138(6)
C1S C2S 1.434(6)
N2S C3S 1.137(5)
C2S H2S1 0.9800
C2S H2S2 0.9800
C2S H2S3 0.9800
C3S C4S 1.452(5)
C4S H4S1 0.9800
C4S H4S2 0.9800
C4S H4S3 0.9800

loop_
_geom_hbond_atom_site_label_D
_geom_hbond_atom_site_label_H
_geom_hbond_atom_site_label_A
_geom_hbond_distance_DH
_geom_hbond_distance_HA
_geom_hbond_distance_DA
_geom_hbond_angle_DHA
_geom_hbond_site_symmetry_A
C9 H9 F1 0.95 2.64 3.471(5) 146.1 .
C2S H2S1 F1 0.98 2.68 3.637(5) 166.3 .
C2S H2S3 F2 0.98 2.66 3.106(5) 108.2 4_575
C2S H2S1 F3 0.98 2.62 3.335(5) 130.2 .
C3 H3 F4 0.95 2.61 3.513(5) 159.6 4_575
C11 H11 F6 0.95 2.67 3.304(4) 124.4 3_568
C34 H34 F7 0.95 2.40 3.290(4) 156.5 4_565
C26 H26 F8 0.95 2.62 3.169(4) 117.4 3_668
C27 H27 F8 0.95 2.62 3.174(4) 117.7 3_668
C26 H26 F9 0.95 2.68 3.289(4) 122.9 3_668
C4S H4S1 F9 0.98 2.63 3.541(5) 155.5 3_667
C4S H4S1 F10 0.98 2.53 3.407(5) 148.5 3_667
C4S H4S3 F11 0.98 2.52 3.257(5) 131.9 2_657
